data_4132373
loop_
_publ_author_name
'Lee, Vladimir Ya'
'Sugasawa, Haruka'
'Gapurenko, Olga A.'
'Minyaev, Ruslan M.'
'Minkin, Vladimir I.'
'Gornitzka, Heinz'
'Sekiguchi, Akira'

_publ_section_title
;
 From Borapyramidane to Borole Dianion.
;
_journal_issue 19
_journal_name_full 'Journal of the American Chemical Society'
_journal_page_first 6053
_journal_page_last 6056
_journal_paper_doi 10.1021/jacs.8b03473
_journal_volume 140
_journal_year 2018
_chemical_formula_sum 'C24 H52 B Cl Li2 O2 Si4'
_chemical_formula_weight 545.15
_space_group_crystal_system monoclinic
_space_group_IT_number 14
_space_group_name_Hall '-P 2ybc'
_space_group_name_H-M_alt 'P 1 21/c 1'
_atom_sites_solution_hydrogens geom
_audit_creation_method SHELXL-2014
_cell_angle_alpha 90
_cell_angle_beta 103.570(2)
_cell_angle_gamma 90
_cell_formula_units_Z 4
_cell_length_a 9.2197(15)
_cell_length_b 20.178(3)
_cell_length_c 18.246(3)
_cell_measurement_reflns_used 9954
_cell_measurement_temperature 150(2)
_cell_measurement_theta_max 26.38
_cell_measurement_theta_min 2.27
_cell_volume 3299.6(9)
_computing_cell_refinement 'Bruker SAINT'
_computing_data_collection 'Bruker APEX2'
_computing_data_reduction 'Bruker SAINT'
_computing_molecular_graphics 'Bruker SHELXTL'
_computing_publication_material 'Bruker SHELXTL'
_computing_structure_refinement 'SHELXL-2014 (Sheldrick, 2014)'
_computing_structure_solution 'SHELXS-97 (Sheldrick, 2008)'
_diffrn_ambient_temperature 150(2)
_diffrn_detector_area_resol_mean 8.333
_diffrn_measured_fraction_theta_full 0.959
_diffrn_measured_fraction_theta_max 0.924
_diffrn_measurement_device_type 'Bruker APEX-II CCD'
_diffrn_measurement_method '\f and \w scans'
_diffrn_radiation_type MoK\a
_diffrn_radiation_wavelength 0.71073
_diffrn_reflns_av_R_equivalents 0.0759
_diffrn_reflns_av_unetI/netI 0.0550
_diffrn_reflns_Laue_measured_fraction_full 0.959
_diffrn_reflns_Laue_measured_fraction_max 0.924
_diffrn_reflns_limit_h_max 11
_diffrn_reflns_limit_h_min -11
_diffrn_reflns_limit_k_max 25
_diffrn_reflns_limit_k_min -25
_diffrn_reflns_limit_l_max 22
_diffrn_reflns_limit_l_min -22
_diffrn_reflns_number 31710
_diffrn_reflns_point_group_measured_fraction_full 0.959
_diffrn_reflns_point_group_measured_fraction_max 0.924
_diffrn_reflns_theta_full 25.242
_diffrn_reflns_theta_max 26.421
_diffrn_reflns_theta_min 1.529
_diffrn_source 'Incoatec ImS'
_exptl_absorpt_coefficient_mu 0.279
_exptl_absorpt_correction_T_max 0.9802
_exptl_absorpt_correction_T_min 0.9533
_exptl_absorpt_correction_type empirical
_exptl_crystal_colour yellow
_exptl_crystal_density_diffrn 1.097
_exptl_crystal_description plate
_exptl_crystal_F_000 1184
_exptl_crystal_size_max 0.173
_exptl_crystal_size_mid 0.107
_exptl_crystal_size_min 0.072
_refine_diff_density_max 0.609
_refine_diff_density_min -0.406
_refine_diff_density_rms 0.061
_refine_ls_extinction_method none
_refine_ls_goodness_of_fit_ref 1.073
_refine_ls_hydrogen_treatment constr
_refine_ls_matrix_type full
_refine_ls_number_parameters 365
_refine_ls_number_reflns 6272
_refine_ls_number_restraints 206
_refine_ls_restrained_S_all 1.061
_refine_ls_R_factor_all 0.0693
_refine_ls_R_factor_gt 0.0509
_refine_ls_shift/su_max 0.001
_refine_ls_shift/su_mean 0.000
_refine_ls_structure_factor_coef Fsqd
_refine_ls_weighting_details 'w=1/[\s^2^(Fo^2^)+(0.0448P)^2^+3.2442P] where P=(Fo^2^+2Fc^2^)/3'
_refine_ls_weighting_scheme calc
_refine_ls_wR_factor_gt 0.1173
_refine_ls_wR_factor_ref 0.1259
_reflns_Friedel_coverage 0.000
_reflns_number_gt 4934
_reflns_number_total 6272
_reflns_threshold_expression 'I > 2\s(I)'
_cod_data_source_file ja8b03473_si_004.cif
_cod_data_source_block Diborole_0m
_cod_original_cell_volume 3299.6(10)
_cod_original_sg_symbol_H-M 'P 21/c'
_cod_database_code 4132373
_shelx_space_group_comment
; 
The symmetry employed for this shelxl refinement is uniquely defined 
by the following loop, which should always be used as a source of 
symmetry information in preference to the above space-group names. 
They are only intended as comments. 
;
_shelx_estimated_absorpt_t_min 0.953
_shelx_estimated_absorpt_t_max 0.980
_shelxl_version_number 2014-3

loop_
_space_group_symop_operation_xyz
'x, y, z'
'-x, y+1/2, -z+1/2'
'-x, -y, -z'
'x, -y-1/2, z-1/2'

loop_
_atom_site_label
_atom_site_type_symbol
_atom_site_fract_x
_atom_site_fract_y
_atom_site_fract_z
_atom_site_U_iso_or_equiv
_atom_site_adp_type
_atom_site_occupancy
_atom_site_site_symmetry_order
_atom_site_calc_flag
_atom_site_refinement_flags_posn
_atom_site_refinement_flags_adp
_atom_site_refinement_flags_occupancy
_atom_site_disorder_assembly
_atom_site_disorder_group
B1 B 0.8031(3) 0.91348(13) 0.70245(16) 0.0219(6) Uani 1 1 d . . . . .
C1 C 0.7736(3) 0.96136(11) 0.76116(14) 0.0191(5) Uani 1 1 d . . . . .
C2 C 0.6617(3) 0.92910(11) 0.79452(13) 0.0173(5) Uani 1 1 d . . . . .
C3 C 0.6169(3) 0.86639(11) 0.75701(13) 0.0171(5) Uani 1 1 d . . . . .
C4 C 0.7044(3) 0.85336(11) 0.70092(13) 0.0186(5) Uani 1 1 d . . . . .
C5 C 0.8213(4) 1.08540(13) 0.67501(17) 0.0389(7) Uani 1 1 d . . . . .
H5A H 0.8715 1.0586 0.6436 0.058 Uiso 1 1 calc R U . . .
H5B H 0.8629 1.1303 0.6798 0.058 Uiso 1 1 calc R U . . .
H5C H 0.7143 1.0875 0.6515 0.058 Uiso 1 1 calc R U . . .
C6 C 0.7591(3) 1.10874(12) 0.82224(17) 0.0319(7) Uani 1 1 d . . . . .
H6A H 0.6521 1.1109 0.7988 0.048 Uiso 1 1 calc R U . . .
H6B H 0.8040 1.1525 0.8197 0.048 Uiso 1 1 calc R U . . .
H6C H 0.7737 1.0953 0.8751 0.048 Uiso 1 1 calc R U . . .
C7 C 1.0548(3) 1.04649(14) 0.8140(2) 0.0404(8) Uani 1 1 d . . . . .
H7A H 1.0724 1.0324 0.8668 0.061 Uiso 1 1 calc R U . . .
H7B H 1.0950 1.0912 0.8117 0.061 Uiso 1 1 calc R U . . .
H7C H 1.1046 1.0157 0.7863 0.061 Uiso 1 1 calc R U . . .
C8 C 0.4851(3) 1.01509(13) 0.89036(16) 0.0308(6) Uani 1 1 d . . . . .
H8A H 0.3882 0.9983 0.8624 0.046 Uiso 1 1 calc R U . . .
H8B H 0.5090 1.0559 0.8666 0.046 Uiso 1 1 calc R U . . .
H8C H 0.4809 1.0243 0.9425 0.046 Uiso 1 1 calc R U . . .
C9 C 0.8139(3) 0.98062(13) 0.95090(15) 0.0310(6) Uani 1 1 d . . . . .
H9A H 0.8796 0.9425 0.9666 0.047 Uiso 1 1 calc R U . . .
H9B H 0.7953 1.0029 0.9956 0.047 Uiso 1 1 calc R U . . .
H9C H 0.8618 1.0117 0.9226 0.047 Uiso 1 1 calc R U . . .
C10 C 0.5990(4) 0.87665(13) 0.94431(15) 0.0342(7) Uani 1 1 d . . . . .
H10A H 0.4976 0.8602 0.9240 0.051 Uiso 1 1 calc R U . . .
H10B H 0.6111 0.8886 0.9974 0.051 Uiso 1 1 calc R U . . .
H10C H 0.6711 0.8420 0.9400 0.051 Uiso 1 1 calc R U . . .
C11 C 0.4600(3) 0.74265(13) 0.81183(16) 0.0317(7) Uani 1 1 d . . . . .
H11A H 0.5304 0.7137 0.7944 0.048 Uiso 1 1 calc R U . . .
H11B H 0.3629 0.7206 0.8040 0.048 Uiso 1 1 calc R U . . .
H11C H 0.4980 0.7521 0.8656 0.048 Uiso 1 1 calc R U . . .
C12 C 0.3381(3) 0.80675(13) 0.65692(15) 0.0297(6) Uani 1 1 d . . . . .
H12A H 0.2920 0.8481 0.6346 0.045 Uiso 1 1 calc R U . . .
H12B H 0.2606 0.7732 0.6553 0.045 Uiso 1 1 calc R U . . .
H12C H 0.4092 0.7910 0.6284 0.045 Uiso 1 1 calc R U . . .
C13 C 0.2982(3) 0.87419(15) 0.79026(19) 0.0386(7) Uani 1 1 d . . . . .
H13A H 0.3356 0.8847 0.8438 0.058 Uiso 1 1 calc R U . . .
H13B H 0.2040 0.8498 0.7832 0.058 Uiso 1 1 calc R U . . .
H13C H 0.2816 0.9154 0.7610 0.058 Uiso 1 1 calc R U . . .
C14 C 0.6366(3) 0.69951(12) 0.66449(17) 0.0345(7) Uani 1 1 d . . . . .
H14A H 0.6797 0.6872 0.7171 0.052 Uiso 1 1 calc R U . . .
H14B H 0.6580 0.6647 0.6311 0.052 Uiso 1 1 calc R U . . .
H14C H 0.5284 0.7047 0.6567 0.052 Uiso 1 1 calc R U . . .
C15 C 0.9216(3) 0.75624(14) 0.65630(19) 0.0378(7) Uani 1 1 d . . . . .
H15A H 0.9780 0.7942 0.6442 0.057 Uiso 1 1 calc R U . . .
H15B H 0.9303 0.7191 0.6230 0.057 Uiso 1 1 calc R U . . .
H15C H 0.9618 0.7431 0.7089 0.057 Uiso 1 1 calc R U . . .
C16 C 0.6473(4) 0.79908(14) 0.54038(16) 0.0385(7) Uani 1 1 d . . . . .
H16A H 0.5399 0.8080 0.5306 0.058 Uiso 1 1 calc R U . . .
H16B H 0.6647 0.7612 0.5099 0.058 Uiso 1 1 calc R U . . .
H16C H 0.6987 0.8382 0.5270 0.058 Uiso 1 1 calc R U . . .
Cl1 Cl 0.93678(8) 0.92648(3) 0.64317(4) 0.03470(19) Uani 1 1 d . . . . .
Li1 Li 0.8483(5) 0.8639(2) 0.8151(2) 0.0262(10) Uani 1 1 d . . . . .
Li2 Li 0.5650(5) 0.9445(2) 0.6765(3) 0.0288(10) Uani 1 1 d . . . . .
O1 O 0.9678(2) 0.81439(9) 0.89304(11) 0.0330(5) Uani 1 1 d D . . . .
C17 C 1.0954(3) 0.83601(16) 0.94953(18) 0.0429(8) Uani 1 1 d D . . . .
H17A H 1.0650 0.8522 0.9949 0.051 Uiso 1 1 calc R U . . .
H17B H 1.1487 0.8720 0.9299 0.051 Uiso 1 1 calc R U . . .
C18 C 1.1916(4) 0.77578(19) 0.9674(2) 0.0582(10) Uani 1 1 d D . . . .
H18A H 1.2583 0.7787 1.0184 0.070 Uiso 1 1 calc R U . . .
H18B H 1.2524 0.7691 0.9300 0.070 Uiso 1 1 calc R U . . .
C19 C 1.0774(4) 0.72115(16) 0.96302(19) 0.0533(10) Uani 1 1 d D . . . .
H19A H 1.1177 0.6780 0.9513 0.064 Uiso 1 1 calc R U . . .
H19B H 1.0451 0.7173 1.0109 0.064 Uiso 1 1 calc R U . . .
C20 C 0.9509(4) 0.74350(14) 0.89980(19) 0.0486(9) Uani 1 1 d D . . . .
H20A H 0.9557 0.7210 0.8522 0.058 Uiso 1 1 calc R U . . .
H20B H 0.8538 0.7331 0.9114 0.058 Uiso 1 1 calc R U . . .
O2 O 0.4369(11) 0.9981(5) 0.6107(5) 0.038(2) Uani 0.414(8) 1 d D U P A 1
C21 C 0.3606(12) 1.0526(5) 0.6364(6) 0.062(3) Uani 0.414(8) 1 d D U P A 1
H21A H 0.4077 1.0953 0.6290 0.075 Uiso 0.414(8) 1 calc R U P A 1
H21B H 0.3616 1.0475 0.6905 0.075 Uiso 0.414(8) 1 calc R U P A 1
C22 C 0.2022(14) 1.0490(8) 0.5882(8) 0.053(4) Uani 0.414(8) 1 d D U P A 1
H22A H 0.1295 1.0472 0.6204 0.063 Uiso 0.414(8) 1 calc R U P A 1
H22B H 0.1799 1.0882 0.5549 0.063 Uiso 0.414(8) 1 calc R U P A 1
C23 C 0.1946(10) 0.9864(5) 0.5422(5) 0.051(3) Uani 0.414(8) 1 d D U P A 1
H23A H 0.1598 0.9484 0.5679 0.061 Uiso 0.414(8) 1 calc R U P A 1
H23B H 0.1272 0.9919 0.4916 0.061 Uiso 0.414(8) 1 calc R U P A 1
C24 C 0.3539(9) 0.9766(5) 0.5366(4) 0.041(2) Uani 0.414(8) 1 d D U P A 1
H24A H 0.3744 0.9296 0.5273 0.050 Uiso 0.414(8) 1 calc R U P A 1
H24B H 0.3775 1.0044 0.4961 0.050 Uiso 0.414(8) 1 calc R U P A 1
O2' O 0.3971(8) 0.9963(4) 0.6288(4) 0.0385(17) Uani 0.586(8) 1 d D U P A 2
C21' C 0.3510(9) 1.0448(4) 0.6762(4) 0.060(2) Uani 0.586(8) 1 d D U P A 2
H21C H 0.4380 1.0709 0.7033 0.072 Uiso 0.586(8) 1 calc R U P A 2
H21D H 0.3058 1.0227 0.7139 0.072 Uiso 0.586(8) 1 calc R U P A 2
C22' C 0.2426(7) 1.0878(3) 0.6283(4) 0.0514(18) Uani 0.586(8) 1 d D U P A 2
H22C H 0.2919 1.1267 0.6117 0.062 Uiso 0.586(8) 1 calc R U P A 2
H22D H 0.1671 1.1033 0.6550 0.062 Uiso 0.586(8) 1 calc R U P A 2
C23' C 0.1725(10) 1.0448(5) 0.5624(5) 0.036(2) Uani 0.586(8) 1 d D U P A 2
H23C H 0.1379 1.0715 0.5161 0.044 Uiso 0.586(8) 1 calc R U P A 2
H23D H 0.0870 1.0196 0.5724 0.044 Uiso 0.586(8) 1 calc R U P A 2
C24' C 0.2971(9) 0.9990(4) 0.5551(4) 0.054(2) Uani 0.586(8) 1 d D U P A 2
H24C H 0.2577 0.9543 0.5391 0.064 Uiso 0.586(8) 1 calc R U P A 2
H24D H 0.3493 1.0163 0.5175 0.064 Uiso 0.586(8) 1 calc R U P A 2
Si1 Si 0.85012(8) 1.04681(3) 0.77081(4) 0.02307(18) Uani 1 1 d . . . . .
Si2 Si 0.63239(8) 0.95165(3) 0.88949(4) 0.02067(17) Uani 1 1 d . . . . .
Si3 Si 0.43862(8) 0.82207(3) 0.75729(4) 0.02195(17) Uani 1 1 d . . . . .
Si4 Si 0.72051(8) 0.77970(3) 0.64264(4) 0.02272(18) Uani 1 1 d . . . . .

loop_
_atom_site_aniso_label
_atom_site_aniso_U_11
_atom_site_aniso_U_22
_atom_site_aniso_U_33
_atom_site_aniso_U_23
_atom_site_aniso_U_13
_atom_site_aniso_U_12
B1 0.0280(17) 0.0152(13) 0.0247(15) 0.0011(11) 0.0108(13) -0.0007(12)
C1 0.0235(14) 0.0101(11) 0.0237(13) -0.0008(9) 0.0056(10) -0.0009(10)
C2 0.0221(13) 0.0092(11) 0.0200(12) 0.0003(9) 0.0040(10) 0.0038(9)
C3 0.0227(13) 0.0098(11) 0.0182(12) 0.0006(9) 0.0036(10) 0.0011(9)
C4 0.0236(14) 0.0103(11) 0.0221(13) -0.0009(9) 0.0055(10) 0.0006(10)
C5 0.063(2) 0.0152(13) 0.0435(18) 0.0053(12) 0.0235(16) -0.0002(13)
C6 0.0426(18) 0.0116(12) 0.0439(17) -0.0032(11) 0.0151(14) 0.0002(11)
C7 0.0310(17) 0.0245(15) 0.065(2) -0.0065(14) 0.0100(15) -0.0063(13)
C8 0.0395(17) 0.0218(13) 0.0346(16) -0.0051(11) 0.0155(13) 0.0046(12)
C9 0.0406(17) 0.0236(14) 0.0244(14) -0.0043(11) -0.0017(12) 0.0015(12)
C10 0.060(2) 0.0188(13) 0.0266(15) 0.0013(11) 0.0156(14) 0.0006(13)
C11 0.0448(18) 0.0186(13) 0.0336(15) -0.0014(11) 0.0127(13) -0.0103(12)
C12 0.0286(16) 0.0225(14) 0.0356(16) -0.0033(11) 0.0025(12) -0.0043(11)
C13 0.0296(17) 0.0344(16) 0.055(2) -0.0131(14) 0.0168(15) -0.0027(13)
C14 0.0482(19) 0.0119(12) 0.0483(18) -0.0044(12) 0.0213(15) -0.0028(12)
C15 0.0429(19) 0.0207(14) 0.056(2) -0.0067(13) 0.0228(15) 0.0035(13)
C16 0.063(2) 0.0246(14) 0.0293(16) -0.0077(12) 0.0136(15) -0.0047(14)
Cl1 0.0486(5) 0.0208(3) 0.0440(4) -0.0043(3) 0.0297(4) -0.0068(3)
Li1 0.028(2) 0.019(2) 0.030(2) -0.0017(17) 0.0031(19) 0.0043(18)
Li2 0.038(3) 0.019(2) 0.027(2) 0.0006(18) 0.003(2) 0.0017(19)
O1 0.0378(12) 0.0200(9) 0.0362(11) 0.0029(8) -0.0011(9) 0.0061(8)
C17 0.0399(19) 0.0422(18) 0.0399(18) 0.0026(14) -0.0039(14) 0.0043(15)
C18 0.049(2) 0.075(3) 0.048(2) 0.0218(19) 0.0063(17) 0.029(2)
C19 0.086(3) 0.0376(18) 0.0386(19) 0.0131(15) 0.0194(18) 0.0292(19)
C20 0.071(3) 0.0217(15) 0.053(2) 0.0049(14) 0.0126(18) 0.0071(15)
O2 0.044(5) 0.026(3) 0.039(5) 0.005(3) -0.003(3) 0.007(3)
C21 0.082(6) 0.051(6) 0.046(6) 0.008(5) 0.001(5) 0.037(5)
C22 0.043(6) 0.053(7) 0.066(10) 0.019(6) 0.023(5) 0.013(6)
C23 0.039(5) 0.070(7) 0.045(5) 0.019(4) 0.013(4) 0.005(5)
C24 0.037(5) 0.055(6) 0.030(4) 0.013(4) 0.003(3) 0.008(4)
O2' 0.041(4) 0.037(3) 0.031(3) -0.005(2) -0.004(2) 0.015(3)
C21' 0.080(5) 0.051(4) 0.042(4) -0.008(3) -0.001(4) 0.037(3)
C22' 0.047(4) 0.045(4) 0.056(4) -0.008(3) 0.001(3) 0.015(3)
C23' 0.026(3) 0.032(4) 0.045(5) 0.012(3) -0.004(3) -0.002(3)
C24' 0.057(5) 0.061(4) 0.034(3) -0.007(3) -0.007(3) 0.021(4)
Si1 0.0283(4) 0.0089(3) 0.0329(4) -0.0017(3) 0.0090(3) -0.0025(3)
Si2 0.0308(4) 0.0113(3) 0.0206(4) -0.0018(3) 0.0074(3) 0.0020(3)
Si3 0.0249(4) 0.0139(3) 0.0282(4) -0.0031(3) 0.0086(3) -0.0030(3)
Si4 0.0333(4) 0.0110(3) 0.0264(4) -0.0052(3) 0.0120(3) -0.0021(3)

loop_
_atom_type_symbol
_atom_type_description
_atom_type_scat_dispersion_real
_atom_type_scat_dispersion_imag
_atom_type_scat_source
C C 0.0033 0.0016 'International Tables Vol C Tables 4.2.6.8 and 6.1.1.4'
H H 0.0000 0.0000 'International Tables Vol C Tables 4.2.6.8 and 6.1.1.4'
Li Li -0.0003 0.0001 'International Tables Vol C Tables 4.2.6.8 and 6.1.1.4'
B B 0.0013 0.0007 'International Tables Vol C Tables 4.2.6.8 and 6.1.1.4'
O O 0.0106 0.0060 'International Tables Vol C Tables 4.2.6.8 and 6.1.1.4'
Si Si 0.0817 0.0704 'International Tables Vol C Tables 4.2.6.8 and 6.1.1.4'
Cl Cl 0.1484 0.1585 'International Tables Vol C Tables 4.2.6.8 and 6.1.1.4'

loop_
_geom_angle_atom_site_label_1
_geom_angle_atom_site_label_2
_geom_angle_atom_site_label_3
_geom_angle
C4 B1 C1 108.5(2)
C4 B1 Cl1 125.9(2)
C1 B1 Cl1 125.56(19)
C4 B1 Li2 70.24(18)
C1 B1 Li2 68.86(18)
Cl1 B1 Li2 126.77(19)
C4 B1 Li1 68.90(18)
C1 B1 Li1 70.16(17)
Cl1 B1 Li1 126.74(19)
Li2 B1 Li1 106.5(2)
C2 C1 B1 105.7(2)
C2 C1 Si1 131.42(17)
B1 C1 Si1 122.19(18)
C2 C1 Li2 68.75(18)
B1 C1 Li2 71.06(19)
Si1 C1 Li2 117.56(16)
C2 C1 Li1 66.49(17)
B1 C1 Li1 70.24(18)
Si1 C1 Li1 134.81(18)
Li2 C1 Li1 107.60(19)
C3 C2 C1 110.0(2)
C3 C2 Si2 124.14(17)
C1 C2 Si2 122.99(17)
C3 C2 Li1 70.95(18)
C1 C2 Li1 74.30(18)
Si2 C2 Li1 105.87(16)
C3 C2 Li2 69.40(17)
C1 C2 Li2 71.79(18)
Si2 C2 Li2 140.88(17)
Li1 C2 Li2 113.2(2)
C2 C3 C4 110.0(2)
C2 C3 Si3 124.63(18)
C4 C3 Si3 122.88(17)
C2 C3 Li2 70.97(18)
C4 C3 Li2 73.90(18)
Si3 C3 Li2 107.45(17)
C2 C3 Li1 69.37(17)
C4 C3 Li1 72.24(18)
Si3 C3 Li1 139.32(17)
Li2 C3 Li1 113.2(2)
C3 C4 B1 105.7(2)
C3 C4 Si4 132.43(17)
B1 C4 Si4 121.65(18)
C3 C4 Li1 68.35(18)
B1 C4 Li1 71.24(19)
Si4 C4 Li1 120.57(16)
C3 C4 Li2 66.81(17)
B1 C4 Li2 70.02(19)
Si4 C4 Li2 131.83(17)
Li1 C4 Li2 107.53(18)
Si1 C5 H5A 109.5
Si1 C5 H5B 109.5
H5A C5 H5B 109.5
Si1 C5 H5C 109.5
H5A C5 H5C 109.5
H5B C5 H5C 109.5
Si1 C6 H6A 109.5
Si1 C6 H6B 109.5
H6A C6 H6B 109.5
Si1 C6 H6C 109.5
H6A C6 H6C 109.5
H6B C6 H6C 109.5
Si1 C7 H7A 109.5
Si1 C7 H7B 109.5
H7A C7 H7B 109.5
Si1 C7 H7C 109.5
H7A C7 H7C 109.5
H7B C7 H7C 109.5
Si2 C8 H8A 109.5
Si2 C8 H8B 109.5
H8A C8 H8B 109.5
Si2 C8 H8C 109.5
H8A C8 H8C 109.5
H8B C8 H8C 109.5
Si2 C9 H9A 109.5
Si2 C9 H9B 109.5
H9A C9 H9B 109.5
Si2 C9 H9C 109.5
H9A C9 H9C 109.5
H9B C9 H9C 109.5
Si2 C10 H10A 109.5
Si2 C10 H10B 109.5
H10A C10 H10B 109.5
Si2 C10 H10C 109.5
H10A C10 H10C 109.5
H10B C10 H10C 109.5
Si3 C11 H11A 109.5
Si3 C11 H11B 109.5
H11A C11 H11B 109.5
Si3 C11 H11C 109.5
H11A C11 H11C 109.5
H11B C11 H11C 109.5
Si3 C12 H12A 109.5
Si3 C12 H12B 109.5
H12A C12 H12B 109.5
Si3 C12 H12C 109.5
H12A C12 H12C 109.5
H12B C12 H12C 109.5
Si3 C13 H13A 109.5
Si3 C13 H13B 109.5
H13A C13 H13B 109.5
Si3 C13 H13C 109.5
H13A C13 H13C 109.5
H13B C13 H13C 109.5
Si4 C14 H14A 109.5
Si4 C14 H14B 109.5
H14A C14 H14B 109.5
Si4 C14 H14C 109.5
H14A C14 H14C 109.5
H14B C14 H14C 109.5
Si4 C15 H15A 109.5
Si4 C15 H15B 109.5
H15A C15 H15B 109.5
Si4 C15 H15C 109.5
H15A C15 H15C 109.5
H15B C15 H15C 109.5
Si4 C16 H16A 109.5
Si4 C16 H16B 109.5
H16A C16 H16B 109.5
Si4 C16 H16C 109.5
H16A C16 H16C 109.5
H16B C16 H16C 109.5
O1 Li1 C2 140.5(3)
O1 Li1 C3 136.6(3)
C2 Li1 C3 39.68(12)
O1 Li1 C4 141.6(2)
C2 Li1 C4 67.04(15)
C3 Li1 C4 39.41(12)
O1 Li1 C1 150.6(2)
C2 Li1 C1 39.21(11)
C3 Li1 C1 66.07(15)
C4 Li1 C1 67.25(15)
O1 Li1 B1 152.6(3)
C2 Li1 B1 65.95(16)
C3 Li1 B1 65.58(16)
C4 Li1 B1 39.86(12)
C1 Li1 B1 39.60(12)
O2 Li2 C3 153.7(4)
O2' Li2 C3 138.5(4)
O2 Li2 C2 142.6(4)
O2' Li2 C2 129.7(3)
C3 Li2 C2 39.63(12)
O2 Li2 C1 134.0(4)
O2' Li2 C1 136.2(3)
C3 Li2 C1 67.11(16)
C2 Li2 C1 39.45(12)
O2 Li2 B1 139.4(4)
O2' Li2 B1 155.4(4)
C3 Li2 B1 66.08(16)
C2 Li2 B1 65.76(16)
C1 Li2 B1 40.07(13)
O2 Li2 C4 150.9(4)
O2' Li2 C4 156.3(3)
C3 Li2 C4 39.29(11)
C2 Li2 C4 66.19(15)
C1 Li2 C4 67.52(16)
B1 Li2 C4 39.74(12)
C17 O1 C20 109.0(2)
C17 O1 Li1 128.3(2)
C20 O1 Li1 122.5(2)
O1 C17 C18 104.7(3)
O1 C17 H17A 110.8
C18 C17 H17A 110.8
O1 C17 H17B 110.8
C18 C17 H17B 110.8
H17A C17 H17B 108.9
C17 C18 C19 102.2(3)
C17 C18 H18A 111.3
C19 C18 H18A 111.3
C17 C18 H18B 111.3
C19 C18 H18B 111.3
H18A C18 H18B 109.2
C20 C19 C18 103.1(3)
C20 C19 H19A 111.1
C18 C19 H19A 111.1
C20 C19 H19B 111.1
C18 C19 H19B 111.1
H19A C19 H19B 109.1
O1 C20 C19 106.4(3)
O1 C20 H20A 110.5
C19 C20 H20A 110.5
O1 C20 H20B 110.5
C19 C20 H20B 110.5
H20A C20 H20B 108.6
C21 O2 C24 109.8(8)
C21 O2 Li2 121.8(7)
C24 O2 Li2 123.5(7)
O2 C21 C22 104.6(9)
O2 C21 H21A 110.8
C22 C21 H21A 110.8
O2 C21 H21B 110.8
C22 C21 H21B 110.8
H21A C21 H21B 108.9
C23 C22 C21 106.0(9)
C23 C22 H22A 110.5
C21 C22 H22A 110.5
C23 C22 H22B 110.5
C21 C22 H22B 110.5
H22A C22 H22B 108.7
C24 C23 C22 103.2(9)
C24 C23 H23A 111.1
C22 C23 H23A 111.1
C24 C23 H23B 111.1
C22 C23 H23B 111.1
H23A C23 H23B 109.1
O2 C24 C23 101.9(7)
O2 C24 H24A 111.4
C23 C24 H24A 111.4
O2 C24 H24B 111.4
C23 C24 H24B 111.4
H24A C24 H24B 109.2
C21' O2' C24' 108.8(6)
C21' O2' Li2 115.1(5)
C24' O2' Li2 136.1(5)
O2' C21' C22' 107.7(6)
O2' C21' H21C 110.2
C22' C21' H21C 110.2
O2' C21' H21D 110.2
C22' C21' H21D 110.2
H21C C21' H21D 108.5
C21' C22' C23' 104.1(6)
C21' C22' H22C 110.9
C23' C22' H22C 110.9
C21' C22' H22D 110.9
C23' C22' H22D 110.9
H22C C22' H22D 109.0
C22' C23' C24' 103.4(6)
C22' C23' H23C 111.1
C24' C23' H23C 111.1
C22' C23' H23D 111.1
C24' C23' H23D 111.1
H23C C23' H23D 109.1
O2' C24' C23' 106.0(6)
O2' C24' H24C 110.5
C23' C24' H24C 110.5
O2' C24' H24D 110.5
C23' C24' H24D 110.5
H24C C24' H24D 108.7
C1 Si1 C7 111.17(12)
C1 Si1 C5 109.26(12)
C7 Si1 C5 107.66(15)
C1 Si1 C6 117.51(12)
C7 Si1 C6 108.53(14)
C5 Si1 C6 101.98(13)
C8 Si2 C2 115.94(12)
C8 Si2 C9 109.26(13)
C2 Si2 C9 109.04(12)
C8 Si2 C10 109.72(13)
C2 Si2 C10 111.98(11)
C9 Si2 C10 99.65(13)
C3 Si3 C11 115.29(12)
C3 Si3 C13 113.94(12)
C11 Si3 C13 107.73(14)
C3 Si3 C12 108.02(12)
C11 Si3 C12 110.15(12)
C13 Si3 C12 100.72(14)
C4 Si4 C16 110.23(12)
C4 Si4 C15 109.67(12)
C16 Si4 C15 107.46(15)
C4 Si4 C14 118.50(12)
C16 Si4 C14 108.77(14)
C15 Si4 C14 101.44(13)

loop_
_geom_bond_atom_site_label_1
_geom_bond_atom_site_label_2
_geom_bond_distance
B1 C4 1.513(4)
B1 C1 1.514(4)
B1 Cl1 1.840(3)
B1 Li2 2.224(6)
B1 Li1 2.235(5)
C1 C2 1.467(3)
C1 Si1 1.856(2)
C1 Li2 2.193(5)
C1 Li1 2.234(5)
C2 C3 1.452(3)
C2 Si2 1.872(2)
C2 Li1 2.128(5)
C2 Li2 2.152(5)
C3 C4 1.468(3)
C3 Si3 1.872(2)
C3 Li2 2.131(5)
C3 Li1 2.149(5)
C4 Si4 1.854(2)
C4 Li1 2.202(5)
C4 Li2 2.227(5)
C5 Si1 1.875(3)
C5 H5A 0.9800
C5 H5B 0.9800
C5 H5C 0.9800
C6 Si1 1.875(3)
C6 H6A 0.9800
C6 H6B 0.9800
C6 H6C 0.9800
C7 Si1 1.867(3)
C7 H7A 0.9800
C7 H7B 0.9800
C7 H7C 0.9800
C8 Si2 1.869(3)
C8 H8A 0.9800
C8 H8B 0.9800
C8 H8C 0.9800
C9 Si2 1.876(3)
C9 H9A 0.9800
C9 H9B 0.9800
C9 H9C 0.9800
C10 Si2 1.879(3)
C10 H10A 0.9800
C10 H10B 0.9800
C10 H10C 0.9800
C11 Si3 1.872(3)
C11 H11A 0.9800
C11 H11B 0.9800
C11 H11C 0.9800
C12 Si3 1.874(3)
C12 H12A 0.9800
C12 H12B 0.9800
C12 H12C 0.9800
C13 Si3 1.873(3)
C13 H13A 0.9800
C13 H13B 0.9800
C13 H13C 0.9800
C14 Si4 1.876(3)
C14 H14A 0.9800
C14 H14B 0.9800
C14 H14C 0.9800
C15 Si4 1.873(3)
C15 H15A 0.9800
C15 H15B 0.9800
C15 H15C 0.9800
C16 Si4 1.871(3)
C16 H16A 0.9800
C16 H16B 0.9800
C16 H16C 0.9800
Li1 O1 1.871(5)
Li2 O2 1.828(11)
Li2 O2' 1.902(8)
O1 C17 1.438(3)
O1 C20 1.447(3)
C17 C18 1.495(4)
C17 H17A 0.9900
C17 H17B 0.9900
C18 C19 1.513(5)
C18 H18A 0.9900
C18 H18B 0.9900
C19 C20 1.504(5)
C19 H19A 0.9900
C19 H19B 0.9900
C20 H20A 0.9900
C20 H20B 0.9900
O2 C21 1.442(10)
O2 C24 1.455(10)
C21 C22 1.519(13)
C21 H21A 0.9900
C21 H21B 0.9900
C22 C23 1.510(14)
C22 H22A 0.9900
C22 H22B 0.9900
C23 C24 1.508(11)
C23 H23A 0.9900
C23 H23B 0.9900
C24 H24A 0.9900
C24 H24B 0.9900
O2' C21' 1.434(7)
O2' C24' 1.441(8)
C21' C22' 1.451(8)
C21' H21C 0.9900
C21' H21D 0.9900
C22' C23' 1.501(9)
C22' H22C 0.9900
C22' H22D 0.9900
C23' C24' 1.504(10)
C23' H23C 0.9900
C23' H23D 0.9900
C24' H24C 0.9900
C24' H24D 0.9900
